data_7059500
loop_
_publ_author_name
'Rad&#x2019;kova, Natalia Yu.'
'Kovylina, Tatyana A.'
'Shavyrin, Andrei S.'
'Cherkasov, Anton V.'
'Fukin, Georgy K.'
'Lyssenko, Konstantin A.'
'Trifonov, Alexander A.'

_publ_section_title
;
 Amido rare-earth(iii) and Ca(ii) complexes coordinated by tridentate
 amidinate ligands: synthesis, structure, and catalytic activity in the
 ring-opening polymerization of rac-lactide and \e-caprolactone
;
_journal_issue 19
_journal_name_full 'New Journal of Chemistry'
_journal_page_first 7811
_journal_page_last 7822
_journal_paper_doi 10.1039/D0NJ00042F
_journal_volume 44
_journal_year 2020
_chemical_formula_moiety 'C46 H68 N5 O2 Si2 Y'
_chemical_formula_sum 'C46 H68 N5 O2 Si2 Y'
_chemical_formula_weight 868.14
_space_group_crystal_system monoclinic
_space_group_IT_number 15
_space_group_name_Hall '-C 2yc'
_space_group_name_H-M_alt 'C 1 2/c 1'
_atom_sites_solution_hydrogens geom
_atom_sites_solution_primary dual
_atom_sites_solution_secondary difmap
_audit_creation_method SHELXL-2018/3
_audit_update_record
;
2020-03-31 deposited with the CCDC.	2020-04-14 downloaded from the CCDC.
;
_cell_angle_alpha 90
_cell_angle_beta 114.9940(10)
_cell_angle_gamma 90
_cell_formula_units_Z 4
_cell_length_a 20.9092(9)
_cell_length_b 11.5943(5)
_cell_length_c 20.5513(9)
_cell_measurement_reflns_used 9706
_cell_measurement_temperature 100(2)
_cell_measurement_theta_max 30.06
_cell_measurement_theta_min 3.42
_cell_volume 4515.6(3)
_computing_cell_refinement 'SAINT 8.37a'
_computing_data_collection 'APEX3 2016.9'
_computing_data_reduction 'SAINT 8.37a'
_computing_molecular_graphics SHELXTL
_computing_publication_material SHELXTL
_computing_structure_refinement 'SHELXL 2018/3'
_computing_structure_solution 'SHELXT 2014/5'
_diffrn_ambient_temperature 100(2)
_diffrn_measured_fraction_theta_full 0.998
_diffrn_measured_fraction_theta_max 0.996
_diffrn_measurement_device_type 'Bruker D8 Quest (CMOS)'
_diffrn_measurement_method '\w scans'
_diffrn_radiation_type MoK\a
_diffrn_radiation_wavelength 0.71073
_diffrn_reflns_av_R_equivalents 0.0322
_diffrn_reflns_av_unetI/netI 0.0198
_diffrn_reflns_Laue_measured_fraction_full 0.998
_diffrn_reflns_Laue_measured_fraction_max 0.996
_diffrn_reflns_limit_h_max 29
_diffrn_reflns_limit_h_min -29
_diffrn_reflns_limit_k_max 16
_diffrn_reflns_limit_k_min -16
_diffrn_reflns_limit_l_max 28
_diffrn_reflns_limit_l_min -28
_diffrn_reflns_number 48428
_diffrn_reflns_point_group_measured_fraction_full 0.998
_diffrn_reflns_point_group_measured_fraction_max 0.996
_diffrn_reflns_theta_full 25.242
_diffrn_reflns_theta_max 30.111
_diffrn_reflns_theta_min 2.330
_diffrn_source 'microfocus tube'
_exptl_absorpt_coefficient_mu 1.387
_exptl_absorpt_correction_T_max 0.715
_exptl_absorpt_correction_T_min 0.611
_exptl_absorpt_correction_type multi-scan
_exptl_absorpt_process_details SADABS
_exptl_crystal_colour colorless
_exptl_crystal_density_diffrn 1.277
_exptl_crystal_description prism
_exptl_crystal_F_000 1848
_exptl_crystal_size_max 0.400
_exptl_crystal_size_mid 0.400
_exptl_crystal_size_min 0.200
_refine_diff_density_max 0.735
_refine_diff_density_min -0.646
_refine_diff_density_rms 0.058
_refine_ls_extinction_method none
_refine_ls_goodness_of_fit_ref 1.044
_refine_ls_hydrogen_treatment constr
_refine_ls_matrix_type full
_refine_ls_number_parameters 263
_refine_ls_number_reflns 6628
_refine_ls_number_restraints 0
_refine_ls_restrained_S_all 1.044
_refine_ls_R_factor_all 0.0290
_refine_ls_R_factor_gt 0.0261
_refine_ls_shift/su_max 0.001
_refine_ls_shift/su_mean 0.000
_refine_ls_structure_factor_coef Fsqd
_refine_ls_weighting_details 'w=1/[\s^2^(Fo^2^)+(0.0417P)^2^+3.0553P] where P=(Fo^2^+2Fc^2^)/3'
_refine_ls_weighting_scheme calc
_refine_ls_wR_factor_gt 0.0692
_refine_ls_wR_factor_ref 0.0710
_reflns_Friedel_coverage 0.000
_reflns_number_gt 6233
_reflns_number_total 6628
_reflns_threshold_expression 'I > 2\s(I)'
_cod_data_source_file d0nj00042f2.cif
_cod_data_source_block 2-yamdome2nsi
_cod_depositor_comments
;Adding full bibliography for 7059497--7059500.cif.

 Adding full bibliography for 7059497--7059500.cif.
;
_cod_original_sg_symbol_H-M 'C 2/c'
_cod_database_code 7059500
_shelx_shelxl_version_number 2018/3
_shelx_space_group_comment
;
The symmetry employed for this shelxl refinement is uniquely defined
by the following loop, which should always be used as a source of
symmetry information in preference to the above space-group names.
They are only intended as comments.
;
_shelx_estimated_absorpt_t_min 0.607
_shelx_estimated_absorpt_t_max 0.769

loop_
_space_group_symop_operation_xyz
'x, y, z'
'-x, y, -z+1/2'
'x+1/2, y+1/2, z'
'-x+1/2, y+1/2, -z+1/2'
'-x, -y, -z'
'x, -y, z-1/2'
'-x+1/2, -y+1/2, -z'
'x+1/2, -y+1/2, z-1/2'

loop_
_atom_site_label
_atom_site_type_symbol
_atom_site_fract_x
_atom_site_fract_y
_atom_site_fract_z
_atom_site_U_iso_or_equiv
_atom_site_adp_type
_atom_site_occupancy
_atom_site_site_symmetry_order
_atom_site_calc_flag
_atom_site_refinement_flags_posn
_atom_site_refinement_flags_adp
_atom_site_refinement_flags_occupancy
_atom_site_disorder_assembly
_atom_site_disorder_group
Y1 Y 0.500000 0.66412(2) 0.250000 0.01019(5) Uani 1 2 d S T P . .
N1 N 0.58805(5) 0.78358(8) 0.33287(5) 0.01398(17) Uani 1 1 d . . . . .
N2 N 0.49307(5) 0.76154(8) 0.35147(5) 0.01314(17) Uani 1 1 d . . . . .
O1 O 0.62565(4) 0.62893(7) 0.26707(4) 0.01418(15) Uani 1 1 d . . . . .
C1 C 0.55739(6) 0.80809(9) 0.37726(6) 0.01229(19) Uani 1 1 d . . . . .
C2 C 0.59376(6) 0.87199(10) 0.44981(6) 0.0156(2) Uani 1 1 d . . . . .
C3 C 0.55415(7) 0.86266(14) 0.49786(7) 0.0249(3) Uani 1 1 d . . . . .
H3A H 0.581599 0.900748 0.543886 0.037 Uiso 1 1 calc R U . . .
H3B H 0.547613 0.781181 0.506225 0.037 Uiso 1 1 calc R U . . .
H3C H 0.507976 0.900088 0.474098 0.037 Uiso 1 1 calc R U . . .
C4 C 0.60132(8) 1.00184(11) 0.43696(7) 0.0257(3) Uani 1 1 d . . . . .
H4A H 0.646861 1.029988 0.472611 0.039 Uiso 1 1 calc R U . . .
H4B H 0.563078 1.044931 0.441469 0.039 Uiso 1 1 calc R U . . .
H4C H 0.598825 1.012790 0.388656 0.039 Uiso 1 1 calc R U . . .
C5 C 0.66581(7) 0.81401(12) 0.49319(6) 0.0212(2) Uani 1 1 d . . . . .
H5A H 0.689423 0.852270 0.539861 0.032 Uiso 1 1 calc R U . . .
H5B H 0.695172 0.820558 0.466731 0.032 Uiso 1 1 calc R U . . .
H5C H 0.658592 0.732381 0.500517 0.032 Uiso 1 1 calc R U . . .
C6 C 0.65531(6) 0.79980(10) 0.33573(6) 0.0150(2) Uani 1 1 d . . . . .
C7 C 0.70206(7) 0.89257(12) 0.36393(7) 0.0224(2) Uani 1 1 d . . . . .
H7A H 0.689634 0.953631 0.387209 0.027 Uiso 1 1 calc R U . . .
C8 C 0.76607(7) 0.89724(13) 0.35861(7) 0.0254(3) Uani 1 1 d . . . . .
H8A H 0.797030 0.960388 0.379151 0.031 Uiso 1 1 calc R U . . .
C9 C 0.78529(7) 0.81129(13) 0.32386(7) 0.0231(2) Uani 1 1 d . . . . .
H9A H 0.829529 0.814442 0.321211 0.028 Uiso 1 1 calc R U . . .
C10 C 0.73909(6) 0.71980(11) 0.29268(6) 0.0186(2) Uani 1 1 d . . . . .
H10A H 0.751219 0.660844 0.267805 0.022 Uiso 1 1 calc R U . . .
C11 C 0.67529(6) 0.71558(10) 0.29828(6) 0.0144(2) Uani 1 1 d . . . . .
C12 C 0.65019(6) 0.53038(10) 0.24163(7) 0.0184(2) Uani 1 1 d . . . . .
H12A H 0.691754 0.497778 0.281100 0.028 Uiso 1 1 calc R U . . .
H12B H 0.662768 0.554086 0.202759 0.028 Uiso 1 1 calc R U . . .
H12C H 0.612770 0.472138 0.223700 0.028 Uiso 1 1 calc R U . . .
C13 C 0.43630(6) 0.79153(10) 0.36824(6) 0.01302(19) Uani 1 1 d . . . . .
C14 C 0.41126(6) 0.71152(10) 0.40355(6) 0.0153(2) Uani 1 1 d . . . . .
C15 C 0.35104(7) 0.73736(11) 0.41390(6) 0.0198(2) Uani 1 1 d . . . . .
H15A H 0.333996 0.683249 0.437523 0.024 Uiso 1 1 calc R U . . .
C16 C 0.31566(7) 0.84123(11) 0.39008(7) 0.0220(2) Uani 1 1 d . . . . .
H16A H 0.274838 0.858360 0.397554 0.026 Uiso 1 1 calc R U . . .
C17 C 0.34049(6) 0.91937(11) 0.35541(7) 0.0198(2) Uani 1 1 d . . . . .
H17A H 0.316410 0.990554 0.339506 0.024 Uiso 1 1 calc R U . . .
C18 C 0.40006(6) 0.89643(10) 0.34313(6) 0.0153(2) Uani 1 1 d . . . . .
C19 C 0.45048(7) 0.60094(10) 0.43212(7) 0.0200(2) Uani 1 1 d . . . . .
H19A H 0.421082 0.548697 0.445372 0.030 Uiso 1 1 calc R U . . .
H19B H 0.494308 0.617320 0.474526 0.030 Uiso 1 1 calc R U . . .
H19C H 0.461658 0.564630 0.395117 0.030 Uiso 1 1 calc R U . . .
C20 C 0.42413(7) 0.98427(11) 0.30434(7) 0.0217(2) Uani 1 1 d . . . . .
H20A H 0.384038 1.032449 0.274133 0.033 Uiso 1 1 calc R U . . .
H20B H 0.443122 0.944655 0.274193 0.033 Uiso 1 1 calc R U . . .
H20C H 0.460897 1.032888 0.339430 0.033 Uiso 1 1 calc R U . . .
N3 N 0.500000 0.46338(11) 0.250000 0.0135(2) Uani 1 2 d S T P . .
Si1 Si 0.45007(2) 0.39017(3) 0.17215(2) 0.01508(7) Uani 1 1 d . . . . .
C21 C 0.39343(7) 0.27057(11) 0.18178(7) 0.0236(3) Uani 1 1 d . . . . .
H21A H 0.423685 0.207660 0.210144 0.035 Uiso 1 1 calc R U . . .
H21B H 0.361869 0.241728 0.134123 0.035 Uiso 1 1 calc R U . . .
H21C H 0.365339 0.300233 0.206071 0.035 Uiso 1 1 calc R U . . .
C22 C 0.38891(7) 0.49185(11) 0.10188(7) 0.0211(2) Uani 1 1 d . . . . .
H22A H 0.415801 0.558105 0.097263 0.032 Uiso 1 1 calc R U . . .
H22B H 0.352228 0.518697 0.116116 0.032 Uiso 1 1 calc R U . . .
H22C H 0.366891 0.451626 0.055717 0.032 Uiso 1 1 calc R U . . .
C23 C 0.50311(7) 0.31518(11) 0.12982(7) 0.0208(2) Uani 1 1 d . . . . .
H23A H 0.531854 0.372002 0.118859 0.031 Uiso 1 1 calc R U . . .
H23B H 0.471057 0.277092 0.085402 0.031 Uiso 1 1 calc R U . . .
H23C H 0.533971 0.257488 0.163199 0.031 Uiso 1 1 calc R U . . .

loop_
_atom_site_aniso_label
_atom_site_aniso_U_11
_atom_site_aniso_U_22
_atom_site_aniso_U_33
_atom_site_aniso_U_23
_atom_site_aniso_U_13
_atom_site_aniso_U_12
Y1 0.01290(7) 0.00919(7) 0.00952(7) 0.000 0.00575(5) 0.000
N1 0.0148(4) 0.0160(4) 0.0126(4) -0.0019(3) 0.0072(3) -0.0023(3)
N2 0.0146(4) 0.0132(4) 0.0129(4) -0.0013(3) 0.0071(3) 0.0002(3)
O1 0.0138(4) 0.0134(4) 0.0172(4) 0.0004(3) 0.0083(3) 0.0012(3)
C1 0.0164(5) 0.0097(4) 0.0111(4) 0.0005(3) 0.0061(4) 0.0010(4)
C2 0.0176(5) 0.0171(5) 0.0117(5) -0.0035(4) 0.0058(4) -0.0017(4)
C3 0.0216(6) 0.0389(7) 0.0158(5) -0.0117(5) 0.0096(5) -0.0065(5)
C4 0.0310(7) 0.0169(6) 0.0235(6) -0.0061(5) 0.0058(5) -0.0028(5)
C5 0.0193(5) 0.0283(6) 0.0130(5) -0.0001(4) 0.0038(4) 0.0014(5)
C6 0.0153(5) 0.0182(5) 0.0117(5) 0.0008(4) 0.0061(4) -0.0024(4)
C7 0.0240(6) 0.0265(6) 0.0194(5) -0.0056(5) 0.0118(5) -0.0103(5)
C8 0.0237(6) 0.0333(7) 0.0210(6) -0.0033(5) 0.0111(5) -0.0143(5)
C9 0.0171(5) 0.0328(7) 0.0207(6) 0.0060(5) 0.0092(5) -0.0042(5)
C10 0.0164(5) 0.0237(6) 0.0179(5) 0.0068(4) 0.0093(4) 0.0023(4)
C11 0.0143(5) 0.0160(5) 0.0124(5) 0.0035(4) 0.0053(4) -0.0001(4)
C12 0.0198(5) 0.0165(5) 0.0228(6) -0.0002(4) 0.0129(5) 0.0037(4)
C13 0.0144(5) 0.0140(5) 0.0104(4) -0.0028(4) 0.0050(4) 0.0002(4)
C14 0.0180(5) 0.0159(5) 0.0136(5) -0.0020(4) 0.0081(4) -0.0001(4)
C15 0.0205(5) 0.0242(6) 0.0186(5) -0.0035(4) 0.0120(5) -0.0028(4)
C16 0.0167(5) 0.0286(7) 0.0218(6) -0.0079(5) 0.0090(5) 0.0012(4)
C17 0.0170(5) 0.0199(6) 0.0191(5) -0.0050(4) 0.0042(4) 0.0046(4)
C18 0.0165(5) 0.0142(5) 0.0131(5) -0.0025(4) 0.0042(4) 0.0011(4)
C19 0.0251(6) 0.0166(5) 0.0206(6) 0.0032(4) 0.0118(5) 0.0017(4)
C20 0.0269(6) 0.0149(5) 0.0210(6) 0.0023(4) 0.0078(5) 0.0019(4)
N3 0.0171(6) 0.0104(6) 0.0148(6) 0.000 0.0086(5) 0.000
Si1 0.01983(15) 0.01122(14) 0.01639(15) -0.00236(10) 0.00978(12) -0.00157(11)
C21 0.0298(6) 0.0177(6) 0.0275(6) -0.0056(5) 0.0163(5) -0.0079(5)
C22 0.0245(6) 0.0204(6) 0.0171(5) -0.0026(4) 0.0076(5) 0.0007(4)
C23 0.0295(6) 0.0153(5) 0.0226(6) -0.0027(4) 0.0157(5) 0.0003(4)

loop_
_atom_type_symbol
_atom_type_description
_atom_type_scat_dispersion_real
_atom_type_scat_dispersion_imag
_atom_type_scat_source
C C 0.0033 0.0016 'International Tables Vol C Tables 4.2.6.8 and 6.1.1.4'
H H 0.0000 0.0000 'International Tables Vol C Tables 4.2.6.8 and 6.1.1.4'
N N 0.0061 0.0033 'International Tables Vol C Tables 4.2.6.8 and 6.1.1.4'
O O 0.0106 0.0060 'International Tables Vol C Tables 4.2.6.8 and 6.1.1.4'
Si Si 0.0817 0.0704 'International Tables Vol C Tables 4.2.6.8 and 6.1.1.4'
Y Y -2.7962 3.5667 'International Tables Vol C Tables 4.2.6.8 and 6.1.1.4'

loop_
_geom_angle_atom_site_label_1
_geom_angle_atom_site_label_2
_geom_angle_atom_site_label_3
_geom_angle
_geom_angle_site_symmetry_1
_geom_angle_site_symmetry_3
_geom_angle_publ_flag
N3 Y1 N1 125.98(2) . . ?
N3 Y1 N1 125.98(2) . 2_655 ?
N1 Y1 N1 108.05(5) . 2_655 ?
N3 Y1 N2 117.71(2) . 2_655 ?
N1 Y1 N2 92.02(3) . 2_655 ?
N1 Y1 N2 54.43(3) 2_655 2_655 ?
N3 Y1 N2 117.71(2) . . ?
N1 Y1 N2 54.43(3) . . ?
N1 Y1 N2 92.02(3) 2_655 . ?
N2 Y1 N2 124.58(5) 2_655 . ?
N3 Y1 O1 80.729(19) . . ?
N1 Y1 O1 63.05(3) . . ?
N1 Y1 O1 129.98(3) 2_655 . ?
N2 Y1 O1 76.06(3) 2_655 . ?
N2 Y1 O1 113.00(3) . . ?
N3 Y1 O1 80.728(19) . 2_655 ?
N1 Y1 O1 129.98(3) . 2_655 ?
N1 Y1 O1 63.05(3) 2_655 2_655 ?
N2 Y1 O1 112.99(3) 2_655 2_655 ?
N2 Y1 O1 76.07(3) . 2_655 ?
O1 Y1 O1 161.46(4) . 2_655 ?
C1 N1 C6 134.59(10) . . ?
C1 N1 Y1 99.38(7) . . ?
C6 N1 Y1 125.11(7) . . ?
C1 N2 C13 127.87(9) . . ?
C1 N2 Y1 96.52(7) . . ?
C13 N2 Y1 133.25(7) . . ?
C11 O1 C12 115.47(9) . . ?
C11 O1 Y1 118.41(7) . . ?
C12 O1 Y1 125.88(7) . . ?
N2 C1 N1 109.50(9) . . ?
N2 C1 C2 125.41(10) . . ?
N1 C1 C2 124.92(10) . . ?
N2 C1 Y1 56.30(5) . . ?
N1 C1 Y1 53.32(6) . . ?
C2 C1 Y1 172.94(8) . . ?
C3 C2 C5 104.94(10) . . ?
C3 C2 C1 113.99(10) . . ?
C5 C2 C1 108.09(9) . . ?
C3 C2 C4 107.44(11) . . ?
C5 C2 C4 112.15(10) . . ?
C1 C2 C4 110.20(9) . . ?
C2 C3 H3A 109.5 . . ?
C2 C3 H3B 109.5 . . ?
H3A C3 H3B 109.5 . . ?
C2 C3 H3C 109.5 . . ?
H3A C3 H3C 109.5 . . ?
H3B C3 H3C 109.5 . . ?
C2 C4 H4A 109.5 . . ?
C2 C4 H4B 109.5 . . ?
H4A C4 H4B 109.5 . . ?
C2 C4 H4C 109.5 . . ?
H4A C4 H4C 109.5 . . ?
H4B C4 H4C 109.5 . . ?
C2 C5 H5A 109.5 . . ?
C2 C5 H5B 109.5 . . ?
H5A C5 H5B 109.5 . . ?
C2 C5 H5C 109.5 . . ?
H5A C5 H5C 109.5 . . ?
H5B C5 H5C 109.5 . . ?
N1 C6 C7 129.38(11) . . ?
N1 C6 C11 114.15(10) . . ?
C7 C6 C11 116.13(10) . . ?
C8 C7 C6 121.56(12) . . ?
C8 C7 H7A 119.2 . . ?
C6 C7 H7A 119.2 . . ?
C9 C8 C7 120.88(12) . . ?
C9 C8 H8A 119.6 . . ?
C7 C8 H8A 119.6 . . ?
C8 C9 C10 119.33(12) . . ?
C8 C9 H9A 120.3 . . ?
C10 C9 H9A 120.3 . . ?
C11 C10 C9 119.49(12) . . ?
C11 C10 H10A 120.3 . . ?
C9 C10 H10A 120.3 . . ?
C10 C11 O1 122.92(11) . . ?
C10 C11 C6 122.50(11) . . ?
O1 C11 C6 114.58(9) . . ?
O1 C12 H12A 109.5 . . ?
O1 C12 H12B 109.5 . . ?
H12A C12 H12B 109.5 . . ?
O1 C12 H12C 109.5 . . ?
H12A C12 H12C 109.5 . . ?
H12B C12 H12C 109.5 . . ?
C14 C13 C18 119.83(10) . . ?
C14 C13 N2 119.84(10) . . ?
C18 C13 N2 119.99(10) . . ?
C15 C14 C13 119.55(11) . . ?
C15 C14 C19 120.18(11) . . ?
C13 C14 C19 120.23(10) . . ?
C16 C15 C14 120.84(12) . . ?
C16 C15 H15A 119.6 . . ?
C14 C15 H15A 119.6 . . ?
C17 C16 C15 119.32(11) . . ?
C17 C16 H16A 120.3 . . ?
C15 C16 H16A 120.3 . . ?
C16 C17 C18 121.74(11) . . ?
C16 C17 H17A 119.1 . . ?
C18 C17 H17A 119.1 . . ?
C17 C18 C13 118.70(11) . . ?
C17 C18 C20 119.35(11) . . ?
C13 C18 C20 121.95(10) . . ?
C14 C19 H19A 109.5 . . ?
C14 C19 H19B 109.5 . . ?
H19A C19 H19B 109.5 . . ?
C14 C19 H19C 109.5 . . ?
H19A C19 H19C 109.5 . . ?
H19B C19 H19C 109.5 . . ?
C18 C20 H20A 109.5 . . ?
C18 C20 H20B 109.5 . . ?
H20A C20 H20B 109.5 . . ?
C18 C20 H20C 109.5 . . ?
H20A C20 H20C 109.5 . . ?
H20B C20 H20C 109.5 . . ?
Si1 N3 Si1 120.86(8) 2_655 . ?
Si1 N3 Y1 119.57(4) 2_655 . ?
Si1 N3 Y1 119.57(4) . . ?
N3 Si1 C22 110.66(6) . . ?
N3 Si1 C23 114.35(5) . . ?
C22 Si1 C23 106.01(6) . . ?
N3 Si1 C21 115.22(5) . . ?
C22 Si1 C21 106.70(6) . . ?
C23 Si1 C21 103.12(6) . . ?
Si1 C21 H21A 109.5 . . ?
Si1 C21 H21B 109.5 . . ?
H21A C21 H21B 109.5 . . ?
Si1 C21 H21C 109.5 . . ?
H21A C21 H21C 109.5 . . ?
H21B C21 H21C 109.5 . . ?
Si1 C22 H22A 109.5 . . ?
Si1 C22 H22B 109.5 . . ?
H22A C22 H22B 109.5 . . ?
Si1 C22 H22C 109.5 . . ?
H22A C22 H22C 109.5 . . ?
H22B C22 H22C 109.5 . . ?
Si1 C23 H23A 109.5 . . ?
Si1 C23 H23B 109.5 . . ?
H23A C23 H23B 109.5 . . ?
Si1 C23 H23C 109.5 . . ?
H23A C23 H23C 109.5 . . ?
H23B C23 H23C 109.5 . . ?

loop_
_geom_bond_atom_site_label_1
_geom_bond_atom_site_label_2
_geom_bond_distance
_geom_bond_site_symmetry_2
_geom_bond_publ_flag
Y1 N3 2.3275(13) . ?
Y1 N1 2.3577(10) . ?
Y1 N1 2.3577(9) 2_655 ?
Y1 N2 2.4290(9) 2_655 ?
Y1 N2 2.4291(9) . ?
Y1 O1 2.5325(8) . ?
Y1 O1 2.5325(8) 2_655 ?
N1 C1 1.3485(14) . ?
N1 C6 1.3951(14) . ?
N2 C1 1.3335(14) . ?
N2 C13 1.4124(14) . ?
O1 C11 1.3912(14) . ?
O1 C12 1.4383(14) . ?
C1 C2 1.5468(15) . ?
C2 C3 1.5375(17) . ?
C2 C5 1.5432(17) . ?
C2 C4 1.5481(18) . ?
C3 H3A 0.9800 . ?
C3 H3B 0.9800 . ?
C3 H3C 0.9800 . ?
C4 H4A 0.9800 . ?
C4 H4B 0.9800 . ?
C4 H4C 0.9800 . ?
C5 H5A 0.9800 . ?
C5 H5B 0.9800 . ?
C5 H5C 0.9800 . ?
C6 C7 1.4034(16) . ?
C6 C11 1.4114(16) . ?
C7 C8 1.3892(18) . ?
C7 H7A 0.9500 . ?
C8 C9 1.381(2) . ?
C8 H8A 0.9500 . ?
C9 C10 1.3949(18) . ?
C9 H9A 0.9500 . ?
C10 C11 1.3874(15) . ?
C10 H10A 0.9500 . ?
C12 H12A 0.9800 . ?
C12 H12B 0.9800 . ?
C12 H12C 0.9800 . ?
C13 C14 1.4079(16) . ?
C13 C18 1.4104(15) . ?
C14 C15 1.3952(16) . ?
C14 C19 1.5015(17) . ?
C15 C16 1.3896(18) . ?
C15 H15A 0.9500 . ?
C16 C17 1.3823(19) . ?
C16 H16A 0.9500 . ?
C17 C18 1.3968(16) . ?
C17 H17A 0.9500 . ?
C18 C20 1.5050(17) . ?
C19 H19A 0.9800 . ?
C19 H19B 0.9800 . ?
C19 H19C 0.9800 . ?
C20 H20A 0.9800 . ?
C20 H20B 0.9800 . ?
C20 H20C 0.9800 . ?
N3 Si1 1.7201(7) 2_655 ?
N3 Si1 1.7201(7) . ?
Si1 C22 1.8841(13) . ?
Si1 C23 1.8862(13) . ?
Si1 C21 1.8874(13) . ?
C21 H21A 0.9800 . ?
C21 H21B 0.9800 . ?
C21 H21C 0.9800 . ?
C22 H22A 0.9800 . ?
C22 H22B 0.9800 . ?
C22 H22C 0.9800 . ?
C23 H23A 0.9800 . ?
C23 H23B 0.9800 . ?
C23 H23C 0.9800 . ?
